data_2230505
loop_
_publ_author_name
'Dasary, Samuel S. R.'
'Arumugam, Sri Ranjini'
'Yu, Hongtao'
'Venkatraman, Ramaiyer'
'Fronczek, Frank R.'

_publ_section_title
;
 Iodido{4-phenyl-1-[1-(1,3-thiazol-2-yl-\k<i>N</i>)ethylidene]thiosemicarbazidato-\k^2^<i>N</i>',<i>S</i>}{4-phenyl-1-[1-(1,3-thiazol-2-yl)ethylidene]thiosemicarbazide-\k<i>S</i>}mercury(II)
;
_journal_coeditor_code VM2089
_journal_issue 6
_journal_name_full 'Acta Crystallographica Section E'
_journal_page_first m816
_journal_page_last m817
_journal_paper_doi 10.1107/S160053681101974X
_journal_volume 67
_journal_year 2011
_chemical_formula_iupac '[Hg (C12 H11 N4 S2) I (C12 H12 N4 S2)]'
_chemical_formula_moiety 'C24 H23 Hg I N8 S4'
_chemical_formula_sum 'C24 H23 Hg I N8 S4'
_chemical_formula_weight 879.23
_chemical_name_systematic
;
Iodido{4-phenyl-1-[1-(1,3-thiazol-2-yl-
\k<i>N</i>)ethylidene]thiosemicarbazidato-\k^2^<i>N</i>',<i>S</i>}{4-
phenyl-1-[1-(1,3-thiazol-2-yl)ethylidene]thiosemicarbazide-
\k<i>S</i>}mercury(II)
;
_space_group_IT_number 2
_symmetry_cell_setting triclinic
_symmetry_space_group_name_Hall '-P 1'
_symmetry_space_group_name_H-M 'P -1'
_atom_sites_solution_hydrogens geom
_atom_sites_solution_primary direct
_atom_sites_solution_secondary difmap
_audit_creation_method SHELXL-97
_cell_angle_alpha 76.670(13)
_cell_angle_beta 79.448(12)
_cell_angle_gamma 77.190(13)
_cell_formula_units_Z 2
_cell_length_a 8.694(2)
_cell_length_b 10.119(2)
_cell_length_c 16.801(4)
_cell_measurement_reflns_used 5532
_cell_measurement_temperature 90.0(5)
_cell_measurement_theta_max 26.7
_cell_measurement_theta_min 2.5
_cell_volume 1388.8(5)
_computing_cell_refinement 'SCALEPACK (Otwinowski & Minor, 1997)'
_computing_data_collection 'COLLECT (Nonius, 2000)'
_computing_data_reduction 'DENZO and SCALEPACK (Otwinowski & Minor, 1997)'
_computing_molecular_graphics 'ORTEP-3 for Windows (Farrugia, 1997)'
_computing_publication_material 'SHELXL97 (Sheldrick, 2008)'
_computing_structure_refinement 'SHELXL97 (Sheldrick, 2008)'
_computing_structure_solution 'SIR97 (Altomare <i>et al.</i>, 1999)'
_diffrn_ambient_temperature 90.0(5)
_diffrn_measured_fraction_theta_full 0.998
_diffrn_measured_fraction_theta_max 0.994
_diffrn_measurement_device 'Nonius KappaCCD diffractometer with an Oxford Cryosystems Cryostream cooler'
_diffrn_measurement_method '\w and \f'
_diffrn_radiation_monochromator graphite
_diffrn_radiation_source 'fine-focus sealed tube'
_diffrn_radiation_type MoK\a
_diffrn_radiation_wavelength 0.71073
_diffrn_reflns_av_R_equivalents 0.0590
_diffrn_reflns_av_sigmaI/netI 0.0875
_diffrn_reflns_limit_h_max 10
_diffrn_reflns_limit_h_min -10
_diffrn_reflns_limit_k_max 12
_diffrn_reflns_limit_k_min -11
_diffrn_reflns_limit_l_max 21
_diffrn_reflns_limit_l_min -21
_diffrn_reflns_number 21861
_diffrn_reflns_theta_full 25.0
_diffrn_reflns_theta_max 26.7
_diffrn_reflns_theta_min 2.8
_exptl_absorpt_coefficient_mu 6.985
_exptl_absorpt_correction_T_max 0.818
_exptl_absorpt_correction_T_min 0.542
_exptl_absorpt_correction_type multi-scan
_exptl_absorpt_process_details '(SCALEPACK; Otwinowski & Minor, 1997)'
_exptl_crystal_colour yellow
_exptl_crystal_density_diffrn 2.103
_exptl_crystal_density_method 'not measured'
_exptl_crystal_description parallelepiped
_exptl_crystal_F_000 840
_exptl_crystal_size_max 0.10
_exptl_crystal_size_mid 0.10
_exptl_crystal_size_min 0.03
_refine_diff_density_max 1.36
_refine_diff_density_min -1.27
_refine_ls_extinction_coef 0.00093(17)
_refine_ls_extinction_expression Fc^*^=kFc[1+0.001xFc^2^\l^3^/sin(2\q)]^-1/4^
_refine_ls_extinction_method 'SHELXL97 (Sheldrick, 2008)'
_refine_ls_goodness_of_fit_ref 1.023
_refine_ls_hydrogen_treatment constr
_refine_ls_matrix_type full
_refine_ls_number_parameters 346
_refine_ls_number_reflns 5837
_refine_ls_number_restraints 0
_refine_ls_restrained_S_all 1.023
_refine_ls_R_factor_all 0.073
_refine_ls_R_factor_gt 0.042
_refine_ls_shift/su_max 0.001
_refine_ls_shift/su_mean 0.000
_refine_ls_structure_factor_coef Fsqd
_refine_ls_weighting_details 'calc w=1/[\s^2^(Fo^2^)+(0.0336P)^2^] where P=(Fo^2^+2Fc^2^)/3'
_refine_ls_weighting_scheme calc
_refine_ls_wR_factor_gt 0.077
_refine_ls_wR_factor_ref 0.085
_reflns_number_gt 4289
_reflns_number_total 5837
_reflns_threshold_expression I>2\s(I)
_cod_data_source_file vm2089.cif
_cod_data_source_block I
_cod_database_code 2230505
_cod_database_fobs_code 2230505

loop_
_symmetry_equiv_pos_as_xyz
'x, y, z'
'-x, -y, -z'

loop_
_atom_site_type_symbol
_atom_site_label
_atom_site_fract_x
_atom_site_fract_y
_atom_site_fract_z
_atom_site_U_iso_or_equiv
_atom_site_adp_type
_atom_site_calc_flag
_atom_site_refinement_flags
_atom_site_occupancy
_atom_site_symmetry_multiplicity
_atom_site_disorder_assembly
_atom_site_disorder_group
Hg Hg1 0.31186(3) 0.89942(3) 0.265558(18) 0.01642(10) Uani d . 1 1 . .
I I1 0.21508(5) 1.07878(4) 0.12625(3) 0.01901(13) Uani d . 1 1 . .
S S1 0.8957(2) 0.80421(19) 0.20242(13) 0.0233(4) Uani d . 1 1 . .
S S2 0.1598(2) 0.96404(18) 0.39821(11) 0.0190(4) Uani d . 1 1 . .
S S3 0.9843(2) 0.36980(18) 0.41473(12) 0.0203(4) Uani d . 1 1 . .
S S4 0.2697(2) 0.64537(17) 0.26747(11) 0.0160(4) Uani d . 1 1 . .
N N1 0.5975(7) 0.8585(6) 0.1973(4) 0.0172(13) Uani d . 1 1 . .
N N2 0.5053(6) 0.8499(5) 0.3621(4) 0.0140(13) Uani d . 1 1 . .
N N3 0.4585(6) 0.8448(6) 0.4445(4) 0.0167(13) Uani d . 1 1 . .
N N4 0.2463(7) 0.8923(5) 0.5448(4) 0.0167(13) Uani d . 1 1 . .
H H4N 0.1422 0.9187 0.5536 0.020 Uiso calc R 1 1 . .
N N5 0.6878(7) 0.4722(5) 0.4101(4) 0.0165(13) Uani d . 1 1 . .
N N6 0.7246(6) 0.4946(5) 0.2273(4) 0.0148(13) Uani d . 1 1 . .
N N7 0.5745(6) 0.5393(5) 0.2660(4) 0.0153(13) Uani d . 1 1 . .
H H7N 0.5599 0.5437 0.3186 0.018 Uiso calc R 1 1 . .
N N8 0.4802(7) 0.5470(5) 0.1473(4) 0.0193(14) Uani d . 1 1 . .
H H8N 0.5761 0.5022 0.1321 0.023 Uiso calc R 1 1 . .
C C1 0.6692(9) 0.8629(7) 0.1192(5) 0.0246(18) Uani d . 1 1 . .
H H1 0.6108 0.8833 0.0739 0.029 Uiso calc R 1 1 . .
C C2 0.8316(9) 0.8360(7) 0.1094(5) 0.0263(19) Uani d . 1 1 . .
H H2 0.8988 0.8352 0.0580 0.032 Uiso calc R 1 1 . .
C C3 0.6998(8) 0.8271(6) 0.2493(5) 0.0176(16) Uani d . 1 1 . .
C C4 0.6563(8) 0.8224(7) 0.3384(4) 0.0162(16) Uani d . 1 1 . .
C C5 0.7824(8) 0.7881(7) 0.3942(5) 0.0220(17) Uani d . 1 1 . .
H H5A 0.7641 0.8587 0.4280 0.033 Uiso calc R 1 1 . .
H H5B 0.8875 0.7858 0.3608 0.033 Uiso calc R 1 1 . .
H H5C 0.7778 0.6975 0.4303 0.033 Uiso calc R 1 1 . .
C C6 0.3053(9) 0.8937(7) 0.4635(4) 0.0174(16) Uani d . 1 1 . .
C C7 0.3180(8) 0.8573(6) 0.6171(4) 0.0159(16) Uani d . 1 1 . .
C C8 0.4837(8) 0.8114(7) 0.6195(5) 0.0199(17) Uani d . 1 1 . .
H H8 0.5544 0.7976 0.5706 0.024 Uiso calc R 1 1 . .
C C9 0.5407(9) 0.7870(7) 0.6942(5) 0.0216(17) Uani d . 1 1 . .
H H9 0.6518 0.7563 0.6957 0.026 Uiso calc R 1 1 . .
C C10 0.4416(9) 0.8057(7) 0.7667(5) 0.0222(17) Uani d . 1 1 . .
H H10 0.4838 0.7899 0.8171 0.027 Uiso calc R 1 1 . .
C C11 0.2783(9) 0.8484(7) 0.7643(5) 0.0194(16) Uani d . 1 1 . .
H H11 0.2079 0.8606 0.8135 0.023 Uiso calc R 1 1 . .
C C12 0.2183(9) 0.8730(7) 0.6898(4) 0.0198(17) Uani d . 1 1 . .
H H12 0.1068 0.9012 0.6889 0.024 Uiso calc R 1 1 . .
C C13 0.7128(8) 0.4433(6) 0.4910(4) 0.0153(15) Uani d . 1 1 . .
H H13 0.6288 0.4601 0.5345 0.018 Uiso calc R 1 1 . .
C C14 0.8635(8) 0.3898(7) 0.5051(5) 0.0206(17) Uani d . 1 1 . .
H H14 0.8980 0.3663 0.5579 0.025 Uiso calc R 1 1 . .
C C15 0.8228(8) 0.4387(6) 0.3616(4) 0.0159(16) Uani d . 1 1 . .
C C16 0.8390(8) 0.4512(6) 0.2728(5) 0.0165(16) Uani d . 1 1 . .
C C17 1.0026(8) 0.4099(7) 0.2277(5) 0.0194(17) Uani d . 1 1 . .
H H17A 0.9990 0.4341 0.1680 0.029 Uiso calc R 1 1 . .
H H17B 1.0388 0.3099 0.2441 0.029 Uiso calc R 1 1 . .
H H17C 1.0766 0.4587 0.2415 0.029 Uiso calc R 1 1 . .
C C18 0.4504(8) 0.5761(7) 0.2232(4) 0.0164(16) Uani d . 1 1 . .
C C19 0.3674(8) 0.5833(7) 0.0882(4) 0.0151(15) Uani d . 1 1 . .
C C20 0.3171(8) 0.7201(7) 0.0526(5) 0.0209(17) Uani d . 1 1 . .
H H20 0.3519 0.7919 0.0682 0.025 Uiso calc R 1 1 . .
C C21 0.2147(8) 0.7508(8) -0.0067(4) 0.0213(17) Uani d . 1 1 . .
H H21 0.1763 0.8444 -0.0305 0.026 Uiso calc R 1 1 . .
C C22 0.1693(8) 0.6466(7) -0.0307(4) 0.0195(17) Uani d . 1 1 . .
H H22 0.1029 0.6680 -0.0728 0.023 Uiso calc R 1 1 . .
C C23 0.2196(8) 0.5104(7) 0.0058(4) 0.0176(16) Uani d . 1 1 . .
H H23 0.1845 0.4386 -0.0096 0.021 Uiso calc R 1 1 . .
C C24 0.3209(8) 0.4785(7) 0.0647(4) 0.0151(15) Uani d . 1 1 . .
H H24 0.3581 0.3848 0.0889 0.018 Uiso calc R 1 1 . .

loop_
_atom_site_aniso_label
_atom_site_aniso_U_11
_atom_site_aniso_U_22
_atom_site_aniso_U_33
_atom_site_aniso_U_12
_atom_site_aniso_U_13
_atom_site_aniso_U_23
Hg1 0.01578(16) 0.01912(16) 0.01491(17) -0.00140(11) -0.00418(11) -0.00464(11)
I1 0.0239(3) 0.0162(2) 0.0163(3) -0.0001(2) -0.0067(2) -0.0026(2)
S1 0.0140(10) 0.0241(10) 0.0307(12) -0.0032(8) -0.0002(8) -0.0058(9)
S2 0.0186(10) 0.0227(9) 0.0150(10) 0.0023(8) -0.0049(8) -0.0061(8)
S3 0.0177(10) 0.0235(9) 0.0218(11) -0.0023(8) -0.0075(8) -0.0061(8)
S4 0.0152(9) 0.0190(9) 0.0153(10) -0.0037(8) -0.0029(7) -0.0049(7)
N1 0.020(3) 0.019(3) 0.014(4) -0.003(3) -0.001(3) -0.006(3)
N2 0.015(3) 0.013(3) 0.015(3) -0.002(2) -0.001(3) -0.007(2)
N3 0.013(3) 0.020(3) 0.015(3) -0.001(3) -0.001(3) -0.003(3)
N4 0.016(3) 0.020(3) 0.013(3) 0.000(3) -0.002(3) -0.003(3)
N5 0.020(3) 0.012(3) 0.018(4) -0.004(3) 0.000(3) -0.003(3)
N6 0.012(3) 0.011(3) 0.021(4) -0.004(2) 0.005(3) -0.007(3)
N7 0.019(3) 0.020(3) 0.007(3) -0.003(3) -0.004(3) -0.003(2)
N8 0.020(3) 0.015(3) 0.024(4) 0.003(3) -0.008(3) -0.009(3)
C1 0.029(5) 0.024(4) 0.021(5) -0.007(4) -0.007(4) -0.002(3)
C2 0.026(4) 0.023(4) 0.028(5) -0.003(4) -0.005(4) -0.002(4)
C3 0.020(4) 0.009(3) 0.020(4) -0.001(3) 0.004(3) -0.001(3)
C4 0.016(4) 0.015(3) 0.020(4) -0.002(3) -0.010(3) -0.002(3)
C5 0.024(4) 0.020(4) 0.023(4) -0.003(3) -0.011(3) -0.002(3)
C6 0.028(4) 0.014(3) 0.015(4) -0.007(3) -0.005(3) -0.008(3)
C7 0.024(4) 0.011(3) 0.014(4) -0.004(3) -0.007(3) -0.003(3)
C8 0.016(4) 0.018(4) 0.027(5) -0.001(3) -0.007(3) -0.006(3)
C9 0.019(4) 0.019(4) 0.027(5) 0.002(3) -0.008(3) -0.005(3)
C10 0.041(5) 0.016(4) 0.013(4) -0.014(4) -0.012(4) 0.006(3)
C11 0.030(4) 0.015(3) 0.017(4) -0.010(3) -0.006(3) -0.004(3)
C12 0.027(4) 0.022(4) 0.014(4) -0.005(3) -0.011(3) -0.002(3)
C13 0.019(4) 0.013(3) 0.012(4) -0.005(3) 0.000(3) -0.001(3)
C14 0.023(4) 0.019(4) 0.020(4) -0.005(3) -0.004(3) -0.001(3)
C15 0.021(4) 0.010(3) 0.020(4) -0.004(3) -0.008(3) -0.003(3)
C16 0.021(4) 0.010(3) 0.023(4) -0.003(3) -0.006(3) -0.008(3)
C17 0.018(4) 0.017(4) 0.025(5) -0.004(3) -0.004(3) -0.006(3)
C18 0.025(4) 0.011(3) 0.016(4) -0.007(3) -0.010(3) -0.001(3)
C19 0.014(4) 0.020(4) 0.007(4) 0.001(3) -0.001(3) 0.000(3)
C20 0.023(4) 0.019(4) 0.025(5) 0.000(3) -0.006(3) -0.014(3)
C21 0.022(4) 0.029(4) 0.011(4) 0.000(3) -0.007(3) -0.002(3)
C22 0.022(4) 0.023(4) 0.015(4) -0.006(3) -0.005(3) -0.003(3)
C23 0.015(4) 0.025(4) 0.020(4) -0.010(3) -0.005(3) -0.011(3)
C24 0.014(4) 0.012(3) 0.015(4) -0.002(3) -0.001(3) 0.003(3)

loop_
_atom_type_symbol
_atom_type_description
_atom_type_scat_dispersion_real
_atom_type_scat_dispersion_imag
_atom_type_scat_source
C C 0.0033 0.0016 'International Tables Vol C Tables 4.2.6.8 and 6.1.1.4'
H H 0.0000 0.0000 'International Tables Vol C Tables 4.2.6.8 and 6.1.1.4'
Hg Hg -2.3894 9.2266 'International Tables Vol C Tables 4.2.6.8 and 6.1.1.4'
I I -0.4742 1.8119 'International Tables Vol C Tables 4.2.6.8 and 6.1.1.4'
N N 0.0061 0.0033 'International Tables Vol C Tables 4.2.6.8 and 6.1.1.4'
S S 0.1246 0.1234 'International Tables Vol C Tables 4.2.6.8 and 6.1.1.4'

loop_
_geom_angle_atom_site_label_1
_geom_angle_atom_site_label_2
_geom_angle_atom_site_label_3
_geom_angle_site_symmetry_1
_geom_angle_site_symmetry_3
_geom_angle
_geom_angle_publ_flag
N2 Hg1 S2 . . 73.61(13) ?
N2 Hg1 N1 . . 66.52(19) ?
S2 Hg1 N1 . . 137.91(14) ?
N2 Hg1 S4 . . 101.14(13) ?
S2 Hg1 S4 . . 106.40(6) ?
N1 Hg1 S4 . . 94.22(13) ?
N2 Hg1 I1 . . 143.13(13) ?
S2 Hg1 I1 . . 113.54(4) ?
N1 Hg1 I1 . . 91.86(13) ?
S4 Hg1 I1 . . 110.31(4) ?
C2 S1 C3 . . 89.6(4) ?
C6 S2 Hg1 . . 99.8(2) ?
C14 S3 C15 . . 89.6(4) ?
C18 S4 Hg1 . . 101.0(2) ?
C3 N1 C1 . . 112.0(6) ?
C3 N1 Hg1 . . 113.2(5) ?
C1 N1 Hg1 . . 134.8(5) ?
C4 N2 N3 . . 116.5(6) ?
C4 N2 Hg1 . . 121.9(5) ?
N3 N2 Hg1 . . 121.5(4) ?
C6 N3 N2 . . 113.7(6) ?
C6 N4 C7 . . 133.0(6) ?
C6 N4 H4N . . 113.5 ?
C7 N4 H4N . . 113.5 ?
C15 N5 C13 . . 110.6(6) ?
C16 N6 N7 . . 117.3(6) ?
C18 N7 N6 . . 119.7(6) ?
C18 N7 H7N . . 120.1 ?
N6 N7 H7N . . 120.1 ?
C18 N8 C19 . . 125.5(6) ?
C18 N8 H8N . . 117.2 ?
C19 N8 H8N . . 117.2 ?
N1 C1 C2 . . 115.3(7) ?
N1 C1 H1 . . 122.3 ?
C2 C1 H1 . . 122.3 ?
C1 C2 S1 . . 109.8(6) ?
C1 C2 H2 . . 125.1 ?
S1 C2 H2 . . 125.1 ?
N1 C3 C4 . . 124.1(6) ?
N1 C3 S1 . . 113.3(5) ?
C4 C3 S1 . . 122.5(6) ?
N2 C4 C3 . . 114.2(6) ?
N2 C4 C5 . . 125.1(7) ?
C3 C4 C5 . . 120.7(6) ?
C4 C5 H5A . . 109.5 ?
C4 C5 H5B . . 109.5 ?
H5A C5 H5B . . 109.5 ?
C4 C5 H5C . . 109.5 ?
H5A C5 H5C . . 109.5 ?
H5B C5 H5C . . 109.5 ?
N3 C6 N4 . . 118.2(6) ?
N3 C6 S2 . . 129.1(6) ?
N4 C6 S2 . . 112.7(5) ?
C12 C7 N4 . . 116.6(6) ?
C12 C7 C8 . . 118.9(7) ?
N4 C7 C8 . . 124.5(6) ?
C9 C8 C7 . . 118.9(7) ?
C9 C8 H8 . . 120.5 ?
C7 C8 H8 . . 120.5 ?
C8 C9 C10 . . 122.3(7) ?
C8 C9 H9 . . 118.8 ?
C10 C9 H9 . . 118.8 ?
C9 C10 C11 . . 118.6(7) ?
C9 C10 H10 . . 120.7 ?
C11 C10 H10 . . 120.7 ?
C12 C11 C10 . . 120.1(7) ?
C12 C11 H11 . . 120.0 ?
C10 C11 H11 . . 120.0 ?
C7 C12 C11 . . 121.3(7) ?
C7 C12 H12 . . 119.4 ?
C11 C12 H12 . . 119.4 ?
C14 C13 N5 . . 115.8(6) ?
C14 C13 H13 . . 122.1 ?
N5 C13 H13 . . 122.1 ?
C13 C14 S3 . . 110.5(6) ?
C13 C14 H14 . . 124.7 ?
S3 C14 H14 . . 124.7 ?
N5 C15 C16 . . 125.3(6) ?
N5 C15 S3 . . 113.5(5) ?
C16 C15 S3 . . 121.1(5) ?
N6 C16 C15 . . 126.4(6) ?
N6 C16 C17 . . 115.7(6) ?
C15 C16 C17 . . 117.9(6) ?
C16 C17 H17A . . 109.5 ?
C16 C17 H17B . . 109.5 ?
H17A C17 H17B . . 109.5 ?
C16 C17 H17C . . 109.5 ?
H17A C17 H17C . . 109.5 ?
H17B C17 H17C . . 109.5 ?
N8 C18 N7 . . 115.6(6) ?
N8 C18 S4 . . 124.3(5) ?
N7 C18 S4 . . 120.0(5) ?
C24 C19 C20 . . 121.1(6) ?
C24 C19 N8 . . 118.4(6) ?
C20 C19 N8 . . 120.3(6) ?
C19 C20 C21 . . 118.8(7) ?
C19 C20 H20 . . 120.6 ?
C21 C20 H20 . . 120.6 ?
C22 C21 C20 . . 120.2(7) ?
C22 C21 H21 . . 119.9 ?
C20 C21 H21 . . 119.9 ?
C21 C22 C23 . . 120.3(7) ?
C21 C22 H22 . . 119.8 ?
C23 C22 H22 . . 119.8 ?
C24 C23 C22 . . 120.1(6) ?
C24 C23 H23 . . 120.0 ?
C22 C23 H23 . . 120.0 ?
C19 C24 C23 . . 119.4(6) ?
C19 C24 H24 . . 120.3 ?
C23 C24 H24 . . 120.3 ?

loop_
_geom_bond_atom_site_label_1
_geom_bond_atom_site_label_2
_geom_bond_site_symmetry_2
_geom_bond_distance
_geom_bond_publ_flag
Hg1 N2 . 2.441(6) ?
Hg1 S2 . 2.5202(19) ?
Hg1 N1 . 2.525(6) ?
Hg1 S4 . 2.6682(18) ?
Hg1 I1 . 2.7505(8) ?
S1 C2 . 1.693(8) ?
S1 C3 . 1.730(7) ?
S2 C6 . 1.749(7) ?
S3 C14 . 1.706(8) ?
S3 C15 . 1.730(7) ?
S4 C18 . 1.685(7) ?
N1 C3 . 1.299(9) ?
N1 C1 . 1.341(9) ?
N2 C4 . 1.287(8) ?
N2 N3 . 1.361(8) ?
N3 C6 . 1.321(9) ?
N4 C6 . 1.366(9) ?
N4 C7 . 1.403(8) ?
N4 H4N . 0.8800 ?
N5 C15 . 1.326(9) ?
N5 C13 . 1.370(9) ?
N6 C16 . 1.304(8) ?
N6 N7 . 1.376(7) ?
N7 C18 . 1.342(8) ?
N7 H7N . 0.8800 ?
N8 C18 . 1.340(9) ?
N8 C19 . 1.454(8) ?
N8 H8N . 0.8800 ?
C1 C2 . 1.364(10) ?
C1 H1 . 0.9500 ?
C2 H2 . 0.9500 ?
C3 C4 . 1.468(10) ?
C4 C5 . 1.503(9) ?
C5 H5A . 0.9800 ?
C5 H5B . 0.9800 ?
C5 H5C . 0.9800 ?
C7 C12 . 1.382(10) ?
C7 C8 . 1.417(9) ?
C8 C9 . 1.383(10) ?
C8 H8 . 0.9500 ?
C9 C10 . 1.383(10) ?
C9 H9 . 0.9500 ?
C10 C11 . 1.394(10) ?
C10 H10 . 0.9500 ?
C11 C12 . 1.392(9) ?
C11 H11 . 0.9500 ?
C12 H12 . 0.9500 ?
C13 C14 . 1.344(9) ?
C13 H13 . 0.9500 ?
C14 H14 . 0.9500 ?
C15 C16 . 1.450(10) ?
C16 C17 . 1.503(9) ?
C17 H17A . 0.9800 ?
C17 H17B . 0.9800 ?
C17 H17C . 0.9800 ?
C19 C24 . 1.372(9) ?
C19 C20 . 1.382(9) ?
C20 C21 . 1.393(9) ?
C20 H20 . 0.9500 ?
C21 C22 . 1.367(10) ?
C21 H21 . 0.9500 ?
C22 C23 . 1.382(9) ?
C22 H22 . 0.9500 ?
C23 C24 . 1.380(9) ?
C23 H23 . 0.9500 ?
C24 H24 . 0.9500 ?

loop_
_geom_hbond_atom_site_label_D
_geom_hbond_atom_site_label_H
_geom_hbond_atom_site_label_A
_geom_hbond_site_symmetry_A
_geom_hbond_distance_DH
_geom_hbond_distance_HA
_geom_hbond_distance_DA
_geom_hbond_angle_DHA
N7 H7N N5 . 0.88 1.97 2.667(8) 135
N4 H4N S2 2_576 0.88 2.69 3.553(6) 167

loop_
_geom_torsion_atom_site_label_1
_geom_torsion_atom_site_label_2
_geom_torsion_atom_site_label_3
_geom_torsion_atom_site_label_4
_geom_torsion_site_symmetry_1
_geom_torsion_site_symmetry_2
_geom_torsion_site_symmetry_3
_geom_torsion_site_symmetry_4
_geom_torsion
_geom_torsion_publ_flag
N2 Hg1 S2 C6 . . . . -10.2(3) ?
N1 Hg1 S2 C6 . . . . -29.3(3) ?
S4 Hg1 S2 C6 . . . . 86.9(2) ?
I1 Hg1 S2 C6 . . . . -151.6(2) ?
N2 Hg1 S4 C18 . . . . -66.7(3) ?
S2 Hg1 S4 C18 . . . . -142.7(3) ?
N1 Hg1 S4 C18 . . . . 0.1(3) ?
I1 Hg1 S4 C18 . . . . 93.7(3) ?
N2 Hg1 N1 C3 . . . . 2.4(4) ?
S2 Hg1 N1 C3 . . . . 22.4(6) ?
S4 Hg1 N1 C3 . . . . -97.9(5) ?
I1 Hg1 N1 C3 . . . . 151.6(4) ?
N2 Hg1 N1 C1 . . . . -176.8(7) ?
S2 Hg1 N1 C1 . . . . -156.8(5) ?
S4 Hg1 N1 C1 . . . . 82.9(6) ?
I1 Hg1 N1 C1 . . . . -27.6(6) ?
S2 Hg1 N2 C4 . . . . -168.3(5) ?
N1 Hg1 N2 C4 . . . . -2.1(5) ?
S4 Hg1 N2 C4 . . . . 87.7(5) ?
I1 Hg1 N2 C4 . . . . -60.8(6) ?
S2 Hg1 N2 N3 . . . . 14.3(4) ?
N1 Hg1 N2 N3 . . . . -179.5(5) ?
S4 Hg1 N2 N3 . . . . -89.7(4) ?
I1 Hg1 N2 N3 . . . . 121.8(4) ?
C4 N2 N3 C6 . . . . 170.4(6) ?
Hg1 N2 N3 C6 . . . . -12.1(7) ?
C16 N6 N7 C18 . . . . -175.4(6) ?
C3 N1 C1 C2 . . . . -0.8(9) ?
Hg1 N1 C1 C2 . . . . 178.4(5) ?
N1 C1 C2 S1 . . . . -0.1(8) ?
C3 S1 C2 C1 . . . . 0.6(6) ?
C1 N1 C3 C4 . . . . 176.5(6) ?
Hg1 N1 C3 C4 . . . . -2.9(8) ?
C1 N1 C3 S1 . . . . 1.2(7) ?
Hg1 N1 C3 S1 . . . . -178.1(3) ?
C2 S1 C3 N1 . . . . -1.1(5) ?
C2 S1 C3 C4 . . . . -176.4(6) ?
N3 N2 C4 C3 . . . . 179.0(5) ?
Hg1 N2 C4 C3 . . . . 1.5(8) ?
N3 N2 C4 C5 . . . . -1.2(9) ?
Hg1 N2 C4 C5 . . . . -178.7(5) ?
N1 C3 C4 N2 . . . . 1.2(10) ?
S1 C3 C4 N2 . . . . 175.9(5) ?
N1 C3 C4 C5 . . . . -178.7(6) ?
S1 C3 C4 C5 . . . . -3.9(9) ?
N2 N3 C6 N4 . . . . 179.6(5) ?
N2 N3 C6 S2 . . . . -0.8(9) ?
C7 N4 C6 N3 . . . . 5.6(11) ?
C7 N4 C6 S2 . . . . -174.0(6) ?
Hg1 S2 C6 N3 . . . . 11.2(7) ?
Hg1 S2 C6 N4 . . . . -169.2(4) ?
C6 N4 C7 C12 . . . . 178.0(7) ?
C6 N4 C7 C8 . . . . -0.1(11) ?
C12 C7 C8 C9 . . . . -1.5(10) ?
N4 C7 C8 C9 . . . . 176.6(6) ?
C7 C8 C9 C10 . . . . 0.0(10) ?
C8 C9 C10 C11 . . . . 1.2(10) ?
C9 C10 C11 C12 . . . . -0.9(10) ?
N4 C7 C12 C11 . . . . -176.5(6) ?
C8 C7 C12 C11 . . . . 1.8(10) ?
C10 C11 C12 C7 . . . . -0.6(10) ?
C15 N5 C13 C14 . . . . 0.5(8) ?
N5 C13 C14 S3 . . . . -1.0(8) ?
C15 S3 C14 C13 . . . . 1.0(5) ?
C13 N5 C15 C16 . . . . 177.9(6) ?
C13 N5 C15 S3 . . . . 0.3(7) ?
C14 S3 C15 N5 . . . . -0.7(5) ?
C14 S3 C15 C16 . . . . -178.4(6) ?
N7 N6 C16 C15 . . . . 3.3(10) ?
N7 N6 C16 C17 . . . . -177.1(5) ?
N5 C15 C16 N6 . . . . -1.2(11) ?
S3 C15 C16 N6 . . . . 176.2(5) ?
N5 C15 C16 C17 . . . . 179.2(6) ?
S3 C15 C16 C17 . . . . -3.4(8) ?
C19 N8 C18 N7 . . . . -176.6(6) ?
C19 N8 C18 S4 . . . . 6.9(10) ?
N6 N7 C18 N8 . . . . 9.3(9) ?
N6 N7 C18 S4 . . . . -174.1(4) ?
Hg1 S4 C18 N8 . . . . -109.2(6) ?
Hg1 S4 C18 N7 . . . . 74.5(5) ?
C18 N8 C19 C24 . . . . -116.1(7) ?
C18 N8 C19 C20 . . . . 68.1(9) ?
C24 C19 C20 C21 . . . . 1.5(11) ?
N8 C19 C20 C21 . . . . 177.1(6) ?
C19 C20 C21 C22 . . . . -2.1(11) ?
C20 C21 C22 C23 . . . . 2.5(11) ?
C21 C22 C23 C24 . . . . -2.4(11) ?
C20 C19 C24 C23 . . . . -1.3(10) ?
N8 C19 C24 C23 . . . . -177.0(6) ?
C22 C23 C24 C19 . . . . 1.8(10) ?
